data_2010367
loop_
_publ_author_name
'Gordon, J.C.'
'Poli, R.'

_publ_section_title
;
 A Tetranuclear Butterfly Cluster of Molybdenum,
 [PPh~4~]~2~[Mo~4~I~11~]
;
_journal_issue 1
_journal_name_full 'Acta Crystallographica Section C'
_journal_page_first 14
_journal_page_last 18
_journal_paper_doi 10.1107/S0108270194004877
_journal_volume 51
_journal_year 1995
_chemical_formula_sum 'C48 H40 I11 Mo4 P2'
_chemical_formula_weight 2458.5
_space_group_IT_number 2
_space_group_name_Hall '-P 1'
_space_group_name_H-M_alt 'P -1'
_symmetry_cell_setting triclinic
_symmetry_space_group_name_Hall '-P 1'
_symmetry_space_group_name_H-M 'P -1'
_atom_type_scat_source 'TEXSAN (Molecular Structure Corporation,year?'
_cell_angle_alpha 94.72(3)
_cell_angle_beta 91.80(5)
_cell_angle_gamma 107.98(5)
_cell_formula_units_Z 2
_cell_length_a 10.474(6)
_cell_length_b 12.862(5)
_cell_length_c 23.882(8)
_cell_measurement_reflns_used 25
_cell_measurement_temperature 293
_cell_measurement_theta_max 13.5
_cell_measurement_theta_min 8.5
_cell_volume 3044(3)
_diffrn_measurement_device 'Enraf-Nonius CAD-4'
_diffrn_measurement_method \w/2\q
_diffrn_radiation_type MoK\a
_diffrn_radiation_wavelength 0.71073
_diffrn_reflns_av_R_equivalents 0.003
_diffrn_reflns_limit_h_max 11
_diffrn_reflns_limit_h_min -11
_diffrn_reflns_limit_k_max 13
_diffrn_reflns_limit_k_min 0
_diffrn_reflns_limit_l_max 25
_diffrn_reflns_limit_l_min -25
_diffrn_reflns_number 8368
_diffrn_reflns_theta_max 22.5
_diffrn_standards_decay_% -0.2
_diffrn_standards_interval_count 97
_diffrn_standards_number 3
_exptl_absorpt_coefficient_mu 6.391
_exptl_absorpt_correction_T_max 1.000
_exptl_absorpt_correction_T_min 0.262
_exptl_absorpt_correction_type empirical
_exptl_crystal_colour black
_exptl_crystal_density_diffrn 2.68
_exptl_crystal_density_meas 2.56
_exptl_crystal_description plate
_exptl_crystal_size_max 0.5
_exptl_crystal_size_mid 0.4
_exptl_crystal_size_min 0.1
_refine_diff_density_max 1.91
_refine_diff_density_min -2.45
_refine_ls_goodness_of_fit_obs 2.97
_refine_ls_hydrogen_treatment noref
_refine_ls_number_parameters 586
_refine_ls_number_reflns 5900
_refine_ls_R_factor_obs 0.060
_refine_ls_shift/esd_max 0.47
_refine_ls_structure_factor_coef F
_refine_ls_weighting_details 'w = 1/\s^2^(|F~o~|)'
_refine_ls_weighting_scheme calc
_refine_ls_wR_factor_obs 0.078
_reflns_number_observed 5900
_reflns_number_total 7938
_reflns_observed_criterion F~o~>6\s(F~o~)
_cod_data_source_file gr1011.cif
_cod_data_source_block gr1011_structure_1_of_1
_cod_depositor_comments
;
The following automatic conversions were performed:

'_refine_ls_weighting_scheme' value '1/\s^2^(|F~o~|)' was changed to
'calc'. New tag '_refine_ls_weighting_details' was created. The value
of the new tag was set to 'w = 1/\s^2^(|F~o~|)'.

Automatic conversion script
Id: cif_fix_values 3143 2015-03-26 13:38:13Z robertas 
;
_cod_original_cell_volume 3044(5)
_cod_database_code 2010367

loop_
_space_group_symop_id
_space_group_symop_operation_xyz
1 x,y,z
2 -x,-y,-z

loop_
_atom_site_label
_atom_site_fract_x
_atom_site_fract_y
_atom_site_fract_z
I(1) .0085(2) -.01710(10) .71882(8)
I(2) .63230(10) .35830(10) .75412(8)
I(3) .1386(2) .4661(2) .59111(8)
I(4) .1514(2) .41970(10) .93927(7)
I(13) -.0786(2) .24590(10) .67591(8)
I(14) -.0635(2) .20880(10) .82592(8)
I(23) .4226(2) .5420(2) .70010(10)
I(24) .4364(2) .51990(10) .84860(8)
I(34) .0843(2) .51890(10) .77417(8)
I(123) .28880(10) .22690(10) .65588(6)
I(124) .30270(10) .19580(10) .82728(7)
Mo(1) .1183(2) .21450(10) .74476(8)
Mo(2) .3646(2) .36360(10) .75694(8)
Mo(3) .1751(2) .39180(10) .69709(8)
Mo(4) .1827(2) .37010(10) .82332(9)
P(1) .7544(5) .1533(4) .0669(3)
P(2) .3888(6) .1828(4) .4381(3)
C(10) .698(2) .2290(10) .0177(9)
C(11) .580(2) .251(2) .0230(10)
C(12) .533(2) .305(2) -.0180(10)
C(13) .611(3) .339(2) -.0620(10)
C(14) .731(3) .318(2) -.0660(10)
C(15) .772(2) .261(2) -.0280(10)
C(20) .629(2) .112(2) .1160(10)
C(21) .543(2) -.0010(10) .1170(10)
C(22) .441(2) -.026(2) .1530(10)
C(23) .422(2) .054(2) .1910(10)
C(24) .499(2) .156(2) .1930(10)
C(25) .608(2) .189(2) .1560(10)
C(30) .904(2) .2380(10) .1050(10)
C(31) .952(2) .199(2) .1520(10)
C(32) 1.080(2) .254(2) .1780(10)
C(33) 1.156(2) .343(2) .1600(10)
C(34) 1.116(2) .388(2) .1140(10)
C(35) .989(2) .333(2) .0880(10)
C(40) .784(2) .0370(10) .0310(10)
C(41) .738(2) .005(2) -.0220(10)
C(42) .759(3) -.090(2) -.0500(10)
C(43) .827(2) -.149(2) -.0220(10)
C(44) .875(2) -.115(2) .0310(10)
C(45) .853(2) -.023(2) .0580(10)
C(50) .504(2) .269(2) .4910(10)
C(51) .484(2) .359(2) .5200(10)
C(52) .569(3) .410(2) .5660(10)
C(53) .674(3) .376(2) .5810(10)
C(54) .700(3) .292(3) .552(2)
C(55) .614(3) .237(2) .5060(10)
C(60) .477(2) .131(2) .3840(10)
C(61) .438(2) .023(2) .3640(10)
C(62) .508(3) -.016(2) .3250(10)
C(63) .619(4) .051(3) .3060(10)
C(64) .664(3) .166(3) .329(2)
C(65) .589(3) .198(2) .3680(10)
C(70) .277(2) .0710(10) .4719(9)
C(71) .308(2) .051(2) .5210(10)
C(72) .218(3) -.038(2) .5470(10)
C(73) .106(3) -.108(2) .514(2)
C(74) .080(2) -.085(2) .4660(10)
C(75) .162(2) .006(2) .4420(10)
C(80) .287(2) .256(2) .4030(10)
C(81) .293(3) .277(2) .3520(10)
C(82) .218(3) .330(2) .3270(10)
C(83) .130(4) .362(2) .357(2)
C(84) .114(3) .345(2) .412(2)
C(85) .196(2) .288(2) .4370(10)
H11 .5276 .2293 .0558
H12 .4445 .3142 -.0164
H13 .5804 .3786 -.0895
H14 .7888 .3462 -.0969
H15 .8539 .2425 -.0324
H21 .5593 -.0579 .0908
H22 .3822 -.1004 .1520
H23 .3513 .0339 .2179
H24 .4805 .2100 .2178
H25 .6687 .2631 .1596
H31 .8967 .1343 .1665
H32 1.1100 .2249 .2107
H33 1.2435 .3786 .1780
H34 1.1735 .4544 .1015
H35 .9593 .3641 .0559
H41 .6879 .0463 -.0401
H42 .7268 -.1112 -.0893
H43 .8409 -.2128 -.0413
H44 .9233 -.1551 .0494
H45 .8879 .0002 .0974
H51 .4099 .3839 .5085
H52 .5538 .4703 .5877
H53 .7369 .4137 .6125
H54 .7753 .2697 .5631
H55 .6336 .1789 .4837
H61 .3562 -.0279 .3768
H62 .4769 -.0933 .3119
H63 .6676 .0237 .2777
H64 .7466 .2152 .3164
H65 .6208 .2768 .3835
H71 .3938 .0953 .5397
H72 .2387 -.0474 .5872
H73 .0490 -.1750 .5287
H74 -.0035 -.1300 .4471
H75 .1397 .0224 .4045
H81 .3570 .2529 .3297
H82 .2270 .3428 .2862
H83 .0762 .4027 .3409
H84 .0471 .3690 .4336
H85 .1890 .2705 .4757

loop_
_geom_angle_atom_site_label_1
_geom_angle_atom_site_label_2
_geom_angle_atom_site_label_3
_geom_angle
_geom_angle_publ_flag
Mo(1) I(13) Mo(3) 55.31(7) yes
Mo(1) I(14) Mo(4) 54.76(7) yes
Mo(2) I(23) Mo(3) 56.31(8) yes
Mo(2) I(24) Mo(4) 54.45(7) yes
Mo(3) I(34) Mo(4) 67.31(7) yes
Mo(1) I(123) Mo(2) 57.33(7) yes
Mo(1) I(123) Mo(3) 53.48(6) yes
Mo(2) I(123) Mo(3) 53.35(6) yes
Mo(1) I(124) Mo(2) 57.73(7) yes
Mo(1) I(124) Mo(4) 53.00(6) yes
Mo(2) I(124) Mo(4) 53.02(6) yes
Mo(2) Mo(1) Mo(3) 58.05(8) yes
Mo(2) Mo(1) Mo(4) 57.87(8) yes
Mo(2) Mo(1) I(1) 136.75(9) yes
Mo(2) Mo(1) I(13) 120.32(9) yes
Mo(2) Mo(1) I(14) 120.50(10) yes
Mo(2) Mo(1) I(123) 61.42(7) yes
Mo(2) Mo(1) I(124) 60.80(7) yes
Mo(3) Mo(1) Mo(4) 73.72(8) yes
Mo(3) Mo(1) I(1) 140.60(10) yes
Mo(3) Mo(1) I(13) 62.32(8) yes
Mo(3) Mo(1) I(14) 112.00(10) yes
Mo(3) Mo(1) I(123) 64.45(7) yes
Mo(3) Mo(1) I(124) 117.80(9) yes
Mo(4) Mo(1) I(1) 145.00(10) yes
Mo(4) Mo(1) I(13) 107.70(10) yes
Mo(4) Mo(1) I(14) 63.10(8) yes
Mo(4) Mo(1) I(123) 117.91(9) yes
Mo(4) Mo(1) I(124) 65.55(8) yes
I(1) Mo(1) I(13) 90.35(9) yes
I(1) Mo(1) I(14) 90.47(8) yes
I(1) Mo(1) I(123) 90.52(8) yes
I(1) Mo(1) I(124) 93.29(8) yes
I(13) Mo(1) I(14) 83.50(8) yes
I(13) Mo(1) I(124) 171.80(10) yes
I(13) Mo(1) I(123) 91.51(9) yes
I(14) Mo(1) I(124) 89.17(9) yes
I(14) Mo(1) I(123) 174.92(9) yes
I(123) Mo(1) I(124) 95.75(8) yes
Mo(1) Mo(2) Mo(4) 58.12(8) yes
Mo(1) Mo(2) Mo(3) 58.20(7) yes
Mo(1) Mo(2) I(2) 136.02(8) yes
Mo(1) Mo(2) I(23) 120.40(10) yes
Mo(1) Mo(2) I(24) 120.80(10) yes
Mo(1) Mo(2) I(124) 61.47(7) yes
Mo(1) Mo(2) I(123) 61.25(8) yes
Mo(3) Mo(2) Mo(4) 73.91(8) yes
Mo(3) Mo(2) I(2) 142.90(10) yes
Mo(3) Mo(2) I(23) 62.36(9) yes
Mo(3) Mo(2) I(24) 109.99(9) yes
Mo(3) Mo(2) I(124) 118.6(9) yes
Mo(3) Mo(2) I(123) 64.43(8) yes
Mo(4) Mo(2) I(2) 142.70(10) yes
Mo(4) Mo(2) I(23) 108.80(10) yes
Mo(4) Mo(2) I(24) 62.95(8) yes
Mo(4) Mo(2) I(123) 117.98(9) yes
Mo(4) Mo(2) I(124) 65.92(7) yes
I(2) Mo(2) I(23) 91.60(10) yes
I(2) Mo(2) I(24) 90.48(9) yes
I(2) Mo(2) I(123) 91.82(9) yes
I(2) Mo(2) I(124) 90.59(8) yes
I(23) Mo(2) I(24) 82.31(9) yes
I(23) Mo(2) I(124) 173.00(10) yes
I(23) Mo(2) I(123) 90.60(10) yes
I(24) Mo(2) I(123) 172.58(8) yes
I(24) Mo(2) I(124) 90.97(8) yes
I(124) Mo(2) I(123) 96.05(7) yes
Mo(1) Mo(3) Mo(2) 63.76(8) yes
Mo(1) Mo(3) Mo(4) 53.03(7) yes
Mo(1) Mo(3) I(3) 140.00(10) yes
Mo(1) Mo(3) I(13) 62.37(8) yes
Mo(1) Mo(3) I(23) 124.90(10) yes
Mo(1) Mo(3) I(34) 99.67(9) yes
Mo(1) Mo(3) I(123) 62.06(7) yes
Mo(2) Mo(3) Mo(4) 52.89(7) yes
Mo(2) Mo(3) I(3) 138.10(10) yes
Mo(2) Mo(3) I(13) 126.07(9) yes
Mo(2) Mo(3) I(23) 61.32(8) yes
Mo(2) Mo(3) I(34) 99.63(9) yes
Mo(2) Mo(3) I(123) 62.22(7) yes
Mo(4) Mo(3) I(3) 162.34(9) yes
Mo(4) Mo(3) I(13) 94.71(9) yes
Mo(4) Mo(3) I(23) 94.60(10) yes
Mo(4) Mo(3) I(34) 56.57(6) yes
Mo(4) Mo(3) I(123) 101.43(7) yes
I(3) Mo(3) I(13) 86.34(9) yes
I(3) Mo(3) I(23) 84.40(10) yes
I(3) Mo(3) I(34) 105.81(8) yes
I(3) Mo(3) I(123) 96.18(8) yes
I(13) Mo(3) I(23) 170.60(10) yes
I(13) Mo(3) I(34) 91.45(9) yes
I(13) Mo(3) I(123) 90.28(8) yes
I(23) Mo(3) I(34) 92.80(10) yes
I(23) Mo(3) I(123) 88.88(9) yes
I(34) Mo(3) I(123) 158.00(8) yes
Mo(1) Mo(4) Mo(2) 64.00(8) yes
Mo(1) Mo(4) Mo(3) 53.25(7) yes
Mo(1) Mo(4) I(4) 142.51(9) yes
Mo(1) Mo(4) I(14) 62.15(8) yes
Mo(1) Mo(4) I(24) 126.40(10) yes
Mo(1) Mo(4) I(34) 99.47(9) yes
Mo(1) Mo(4) I(124) 61.44(7) yes
Mo(2) Mo(4) Mo(3) 53.20(7) yes
Mo(2) Mo(4) I(4) 140.20(10) yes
Mo(2) Mo(4) I(14) 125.60(10) yes
Mo(2) Mo(4) I(24) 62.61(8) yes
Mo(2) Mo(4) I(34) 99.50(9) yes
Mo(2) Mo(4) I(124) 61.07(7) yes
Mo(3) Mo(4) I(4) 157.75(8) yes
Mo(3) Mo(4) I(14) 97.82(9) yes
Mo(3) Mo(4) I(24) 96.49(9) yes
Mo(3) Mo(4) I(34) 56.12(6) yes
Mo(3) Mo(4) I(124) 100.54(8) yes
I(4) Mo(4) I(14) 85.00(9) yes
I(4) Mo(4) I(24) 82.67(9) yes
I(4) Mo(4) I(34) 101.67(8) yes
I(4) Mo(4) I(124) 101.65(8) yes
I(14) Mo(4) I(24) 165.50(10) yes
I(14) Mo(4) I(34) 96.18(9) yes
I(14) Mo(4) I(124) 86.67(8) yes
I(24) Mo(4) I(34) 93.80(8) yes
I(24) Mo(4) I(124) 88.34(8) yes
I(34) Mo(4) I(124) 156.70(10) yes
C(30) P(1) C(40) 110.0(10) no
C(30) P(1) C(20) 108.0(10) no
C(30) P(1) C(10) 110.0(10) no
C(40) P(1) C(20) 111.0(10) no
C(40) P(1) C(10) 110.0(10) no
C(20) P(1) C(10) 109.0(10) no
C(50) P(2) C(60) 111.0(10) no
C(50) P(2) C(70) 107.0(10) no
C(50) P(2) C(80) 112.0(10) no
C(60) P(2) C(70) 111.0(10) no
C(60) P(2) C(80) 107.0(10) no
C(70) P(2) C(80) 109.0(10) no
C(11) C(10) C(15) 120(2) no
C(11) C(10) P(1) 121(2) no
C(15) C(10) P(1) 119(2) no
C(10) C(11) C(12) 120(2) no
C(13) C(12) C(11) 119(2) no
C(12) C(13) C(14) 120(2) no
C(15) C(14) C(13) 121(2) no
C(14) C(15) C(10) 120(2) no
C(25) C(20) C(21) 117(2) no
C(25) C(20) P(1) 121(2) no
C(21) C(20) P(1) 123(2) no
C(22) C(21) C(20) 120(2) no
C(21) C(22) C(23) 121(2) no
C(24) C(23) C(22) 120(2) no
C(23) C(24) C(25) 122(2) no
C(20) C(25) C(24) 120(2) no
C(35) C(30) C(31) 115(2) no
C(35) C(30) P(1) 125(2) no
C(31) C(30) P(1) 119.0(10) no
C(32) C(31) C(30) 121(2) no
C(33) C(32) C(31) 121(2) no
C(32) C(33) C(34) 122(2) no
C(33) C(34) C(35) 118(2) no
C(30) C(35) C(34) 123(2) no
C(41) C(40) C(45) 119(2) no
C(41) C(40) P(1) 120(2) no
C(45) C(40) P(1) 121(2) no
C(40) C(41) C(42) 119(2) no
C(43) C(42) C(41) 121(3) no
C(44) C(43) C(42) 119(2) no
C(43) C(44) C(45) 121(2) no
C(44) C(45) C(40) 121(2) no
C(51) C(50) C(55) 120(2) no
C(51) C(50) P(2) 124(2) no
C(55) C(50) P(2) 116(2) no
C(52) C(51) C(50) 118(2) no
C(53) C(52) C(51) 122(2) no
C(54) C(53) C(52) 121(3) no
C(53) C(54) C(55) 119(3) no
C(50) C(55) C(54) 120(2) no
C(65) C(60) C(61) 119(2) no
C(65) C(60) P(2) 118(2) no
C(61) C(60) P(2) 122(2) no
C(62) C(61) C(60) 122(2) no
C(63) C(62) C(61) 120(3) no
C(62) C(63) C(64) 119(3) no
C(65) C(64) C(63) 117(3) no
C(60) C(65) C(64) 123(3) no
C(71) C(70) C(75) 121(2) no
C(71) C(70) P(2) 121(2) no
C(75) C(70) P(2) 118(2) no
C(70) C(71) C(72) 120(2) no
C(73) C(72) C(71) 118(3) no
C(74) C(73) C(72) 120(3) no
C(73) C(74) C(75) 122(2) no
C(70) C(75) C(74) 119(2) no
C(81) C(80) C(85) 121(2) no
C(81) C(80) P(2) 125(2) no
C(85) C(80) P(2) 115(2) no
C(80) C(81) C(82) 124(3) no
C(83) C(82) C(81) 118(3) no
C(82) C(83) C(84) 123(3) no
C(83) C(84) C(85) 117(3) no
C(80) C(85) C(84) 118(3) no

loop_
_geom_bond_atom_site_label_1
_geom_bond_atom_site_label_2
_geom_bond_distance
_geom_bond_publ_flag
I(1) Mo(1) 2.848(3) yes
I(2) Mo(2) 2.829(3) yes
I(3) Mo(3) 2.833(3) yes
I(4) Mo(4) 2.843(3) yes
I(13) Mo(1) 2.744(3) yes
I(13) Mo(3) 2.743(3) yes
I(14) Mo(1) 2.749(3) yes
I(14) Mo(4) 2.773(3) yes
I(23) Mo(2) 2.681(3) yes
I(23) Mo(3) 2.707(3) yes
I(24) Mo(2) 2.764(3) yes
I(24) Mo(4) 2.772(3) yes
I(34) Mo(3) 2.745(3) yes
I(34) Mo(4) 2.760(3) yes
I(123) Mo(1) 2.800(3) yes
I(123) Mo(2) 2.804(3) yes
I(123) Mo(3) 2.859(2) yes
I(124) Mo(1) 2.793(3) yes
I(124) Mo(2) 2.775(2) yes
I(124) Mo(4) 2.895(3) yes
Mo(1) Mo(2) 2.688(3) yes
Mo(1) Mo(3) 2.547(3) yes
Mo(1) Mo(4) 2.540(3) yes
Mo(2) Mo(3) 2.543(3) yes
Mo(2) Mo(4) 2.533(3) yes
Mo(3) Mo(4) 3.051(3) yes
P(1) C(10) 1.78(2) yes
P(1) C(20) 1.78(2) yes
P(1) C(30) 1.78(2) yes
P(1) C(40) 1.78(2) yes
P(2) C(50) 1.78(2) yes
P(2) C(60) 1.81(2) yes
P(2) C(70) 1.82(2) yes
P(2) C(80) 1.86(2) yes
C(10) C(11) 1.36(3) no
C(10) C(15) 1.37(3) no
C(11) H11 0.979 no
C(11) C(12) 1.40(3) no
C(12) H12 0.978 no
C(12) C(13) 1.37(3) no
C(13) H13 0.968 no
C(13) C(14) 1.37(3) no
C(14) H14 0.986 no
C(14) C(15) 1.36(3) no
C(15) H15 0.961 no
C(20) C(25) 1.39(3) no
C(20) C(21) 1.45(3) no
C(21) H21 0.981 no
C(21) C(22) 1.37(3) no
C(22) H22 0.965 no
C(22) C(23) 1.39(3) no
C(23) H23 0.974 no
C(23) C(24) 1.30(3) no
C(24) H24 0.952 no
C(24) C(25) 1.44(3) no
C(25) H25 0.968 no
C(30) C(35) 1.38(3) no
C(30) C(31) 1.41(3) no
C(31) H31 0.958 no
C(31) C(32) 1.40(3) no
C(32) H32 0.979 no
C(32) C(33) 1.29(3) no
C(33) H33 0.958 no
C(33) C(34) 1.39(3) no
C(34) H34 0.964 no
C(34) C(35) 1.39(3) no
C(35) H35 0.969 no
C(40) C(41) 1.33(3) no
C(40) C(45) 1.39(3) no
C(41) H41 0.966 no
C(41) C(42) 1.43(3) no
C(42) H42 0.976 no
C(42) C(43) 1.39(4) no
C(43) H43 0.954 no
C(43) C(44) 1.34(3) no
C(44) H44 0.955 no
C(44) C(45) 1.38(3) no
C(45) H45 0.980 no
C(50) C(51) 1.37(3) no
C(50) C(55) 1.38(3) no
C(51) H51 0.965 no
C(51) C(52) 1.36(3) no
C(52) H52 0.962 no
C(52) C(53) 1.36(4) no
C(53) H53 0.973 no
C(53) C(54) 1.34(4) no
C(54) H54 0.960 no
C(54) C(55) 1.39(4) no
C(55) H55 0.963 no
C(60) C(65) 1.32(3) no
C(60) C(61) 1.36(3) no
C(61) H61 0.977 no
C(61) C(62) 1.36(4) no
C(62) H62 0.968 no
C(62) C(63) 1.33(4) no
C(63) H63 0.972 no
C(63) C(64) 1.45(4) no
C(64) H64 0.972 no
C(64) C(65) 1.36(4) no
C(65) H65 0.997 no
C(70) C(71) 1.28(3) no
C(70) C(75) 1.38(3) no
C(71) H71 0.973 no
C(71) C(72) 1.44(3) no
C(72) H72 1.008 no
C(72) C(73) 1.40(4) no
C(73) H73 0.990 no
C(73) C(74) 1.24(4) no
C(74) H74 0.963 no
C(74) C(75) 1.40(3) no
C(75) H75 0.980 no
C(80) C(81) 1.27(3) no
C(80) C(85) 1.40(3) no
C(81) H81 0.974 no
C(81) C(82) 1.36(4) no
C(82) H82 0.993 no
C(82) C(83) 1.34(5) no
C(83) H83 0.973 no
C(83) C(84) 1.36(5) no
C(84) H84 0.987 no
C(84) C(85) 1.43(4) no
C(85) H85 0.966 no
